data_4001386
loop_
_publ_author_name
'Wang, Xin-Yi'
'Scancella, Michael'
'Sevov, Slavi C.'

_publ_section_title
;
 Studies of the Mechanism of a Single-Crystal-to-Single-Crystal Reversible
 Dehydration of a Copper Carboxylate Framework
;
_journal_issue 18
_journal_name_full 'Chemistry of Materials'
_journal_page_first 4506
_journal_paper_doi 10.1021/cm071005z
_journal_volume 19
_journal_year 2007
_chemical_formula_moiety 'C16 H12 Cl2 Cu7 O24.37'
_chemical_formula_sum 'C16 H12 Cl2 Cu7 O24.37'
_chemical_formula_weight 1113.89
_chemical_name_common CuTHFTC-dehy-RT
_chemical_name_systematic
; 
 ? 
;
_space_group_IT_number 7
_symmetry_cell_setting monoclinic
_symmetry_space_group_name_Hall 'P -2yc'
_symmetry_space_group_name_H-M 'P 1 c 1'
_atom_sites_solution_hydrogens geom
_atom_sites_solution_primary direct
_atom_sites_solution_secondary difmap
_audit_creation_method SHELXL-97
_cell_angle_alpha 90.00
_cell_angle_beta 92.4490(10)
_cell_angle_gamma 90.00
_cell_formula_units_Z 2
_cell_length_a 14.2291(2)
_cell_length_b 10.0388(2)
_cell_length_c 10.3413(2)
_cell_measurement_temperature 100(2)
_cell_volume 1475.83(5)
_computing_cell_refinement 'Bruker SMART'
_computing_data_collection 'Bruker SMART'
_computing_data_reduction 'Bruker SHELXTL-V5.1'
_computing_molecular_graphics Diomand
_computing_publication_material 'SHELXL-97 (Sheldrick, 1997)'
_computing_structure_refinement 'SHELXL-97 (Sheldrick, 1997)'
_computing_structure_solution 'SHELXS-97 (Sheldrick, 1990)'
_diffrn_ambient_temperature 293(2)
_diffrn_measured_fraction_theta_full 0.999
_diffrn_measured_fraction_theta_max 0.999
_diffrn_measurement_device_type 'CCD area detector'
_diffrn_measurement_method 'phi and omega scans'
_diffrn_radiation_monochromator graphite
_diffrn_radiation_source 'fine-focus sealed tube'
_diffrn_radiation_type MoK\a
_diffrn_radiation_wavelength 0.71073
_diffrn_reflns_av_R_equivalents 0.0306
_diffrn_reflns_av_sigmaI/netI 0.0391
_diffrn_reflns_limit_h_max 18
_diffrn_reflns_limit_h_min -17
_diffrn_reflns_limit_k_max 13
_diffrn_reflns_limit_k_min -13
_diffrn_reflns_limit_l_max 13
_diffrn_reflns_limit_l_min -13
_diffrn_reflns_number 14811
_diffrn_reflns_theta_full 27.49
_diffrn_reflns_theta_max 27.49
_diffrn_reflns_theta_min 1.43
_exptl_absorpt_coefficient_mu 5.231
_exptl_absorpt_correction_T_max 0.8589
_exptl_absorpt_correction_T_min 0.4210
_exptl_absorpt_correction_type multi-scan
_exptl_absorpt_process_details 'Blessing, R.H. (1995) Acta Cryst. A51, 33-38'
_exptl_crystal_colour blue
_exptl_crystal_density_diffrn 2.507
_exptl_crystal_density_meas ?
_exptl_crystal_density_method 'not measured'
_exptl_crystal_description column
_exptl_crystal_F_000 1098
_exptl_crystal_size_max 0.20
_exptl_crystal_size_mid 0.06
_exptl_crystal_size_min 0.03
_refine_diff_density_max 0.951
_refine_diff_density_min -0.828
_refine_diff_density_rms 0.205
_refine_ls_abs_structure_details 'Flack H D (1983), Acta Cryst. A39, 876-881'
_refine_ls_abs_structure_Flack 0.388(15)
_refine_ls_extinction_method none
_refine_ls_goodness_of_fit_ref 1.143
_refine_ls_hydrogen_treatment mixed
_refine_ls_matrix_type full
_refine_ls_number_parameters 445
_refine_ls_number_reflns 6125
_refine_ls_number_restraints 6
_refine_ls_restrained_S_all 1.142
_refine_ls_R_factor_all 0.0369
_refine_ls_R_factor_gt 0.0335
_refine_ls_shift/su_max 0.001
_refine_ls_shift/su_mean 0.000
_refine_ls_structure_factor_coef Fsqd
_refine_ls_weighting_details 'calc w=1/[\s^2^(Fo^2^)+(0.0479P)^2^+1.7713P] where P=(Fo^2^+2Fc^2^)/3'
_refine_ls_weighting_scheme calc
_refine_ls_wR_factor_gt 0.0836
_refine_ls_wR_factor_ref 0.0907
_reflns_number_gt 5824
_reflns_number_total 6125
_reflns_threshold_expression >2sigma(I)
_cod_data_source_file cm071005zsi20070614_034201.cif
_cod_data_source_block -1-RT-CuTHF-RT-pumped
_cod_depositor_comments
;
The following automatic conversions were performed:

'_exptl_crystal_density_meas' value 'not measured' was changed to '?'
- the value is perceived as not measured.

Automatic conversion script
Id: cif_fix_values 3008 2015-01-20 13:52:24Z robertas 
;
_cod_original_sg_symbol_H-M Pc
_cod_database_code 4001386

loop_
_symmetry_equiv_pos_as_xyz
'x, y, z'
'x, -y, z+1/2'

loop_
_atom_site_label
_atom_site_type_symbol
_atom_site_fract_x
_atom_site_fract_y
_atom_site_fract_z
_atom_site_U_iso_or_equiv
_atom_site_adp_type
_atom_site_occupancy
_atom_site_symmetry_multiplicity
_atom_site_calc_flag
_atom_site_refinement_flags
Cu1 Cu 0.71752(6) -0.24699(7) 1.07550(10) 0.01546(15) Uani 1 1 d .
Cu2 Cu 0.21314(5) 0.23290(7) 1.57140(7) 0.00893(14) Uani 1 1 d .
Cu31 Cu 0.22647(5) 0.11337(7) 1.29468(6) 0.00997(15) Uani 1 1 d .
Cu32 Cu 0.21959(5) 0.40903(7) 0.84233(6) 0.00700(14) Uani 1 1 d .
Cu41 Cu 0.33275(5) 0.27701(7) 1.09025(7) 0.01195(16) Uani 1 1 d .
Cu42 Cu 0.12302(5) 0.26534(7) 1.06056(7) 0.01007(15) Uani 1 1 d .
Cu5 Cu 0.71383(6) 0.25772(7) 1.06415(8) 0.00920(14) Uani 1 1 d .
Cl11 Cl 0.02592(11) 0.10399(16) 0.98887(16) 0.0207(3) Uani 1 1 d .
Cl12 Cl 0.30988(11) 0.62501(15) 0.84339(14) 0.0158(3) Uani 1 1 d .
C11 C 0.5422(4) -0.2768(6) 1.2308(5) 0.0086(11) Uani 1 1 d .
H11A H 0.5140 -0.3678 1.2224 0.010 Uiso 1 1 calc R
C21 C 0.4716(4) -0.1787(5) 1.2923(5) 0.0084(10) Uani 1 1 d .
H21A H 0.4822 -0.1759 1.3885 0.010 Uiso 1 1 calc R
C31 C 0.4985(4) -0.0458(5) 1.2323(5) 0.0081(11) Uani 1 1 d .
H31A H 0.5487 -0.0043 1.2897 0.010 Uiso 1 1 calc R
C41 C 0.5424(4) -0.0828(6) 1.1031(6) 0.0095(11) Uani 1 1 d .
H41A H 0.4956 -0.0627 1.0309 0.011 Uiso 1 1 calc R
C51 C 0.6327(5) -0.2812(6) 1.3154(6) 0.0149(12) Uani 1 1 d .
C61 C 0.3718(4) -0.2244(6) 1.2567(6) 0.0105(11) Uani 1 1 d .
C71 C 0.4184(4) 0.0528(6) 1.2161(6) 0.0103(11) Uiso 1 1 d .
C81 C 0.6319(4) -0.0012(5) 1.0821(6) 0.0094(11) Uani 1 1 d .
C12 C -0.1156(4) 0.7827(6) 0.9028(6) 0.0109(11) Uani 1 1 d .
H12A H -0.0929 0.8770 0.9056 0.013 Uiso 1 1 calc R
C22 C -0.0415(4) 0.6921(5) 0.8440(5) 0.0073(10) Uani 1 1 d .
H22A H -0.0526 0.6856 0.7481 0.009 Uiso 1 1 calc R
C32 C -0.0600(4) 0.5554(6) 0.9090(5) 0.0086(11) Uani 1 1 d .
H32A H -0.1058 0.5049 0.8517 0.010 Uiso 1 1 calc R
C42 C -0.1094(4) 0.5921(5) 1.0343(6) 0.0084(11) Uani 1 1 d .
H42A H -0.0647 0.5727 1.1091 0.010 Uiso 1 1 calc R
C52 C -0.2099(4) 0.7735(6) 0.8242(6) 0.0098(11) Uiso 1 1 d .
C62 C 0.0580(4) 0.7443(5) 0.8768(6) 0.0085(11) Uani 1 1 d .
C72 C 0.0262(4) 0.4698(5) 0.9321(6) 0.0094(11) Uani 1 1 d .
C82 C -0.1980(5) 0.5103(6) 1.0518(6) 0.0113(12) Uani 1 1 d .
O11 O 0.5593(3) -0.2227(4) 1.1052(4) 0.0098(8) Uani 1 1 d .
O21 O 0.7080(3) -0.2395(5) 1.2701(5) 0.0211(11) Uani 1 1 d .
O31 O 0.6241(3) -0.3232(5) 1.4298(4) 0.0177(9) Uani 1 1 d .
O41 O 0.3275(3) -0.2800(4) 1.3466(4) 0.0148(9) Uiso 1 1 d .
O51 O 0.3420(3) -0.2079(5) 1.1429(4) 0.0141(9) Uani 1 1 d .
O61 O 0.3551(3) 0.0408(4) 1.2968(4) 0.0136(9) Uani 1 1 d .
O71 O 0.4229(3) 0.1381(4) 1.1278(4) 0.0150(9) Uani 1 1 d .
O81 O 0.6206(3) 0.1221(4) 1.0860(5) 0.0173(9) Uani 1 1 d .
O91 O 0.7088(3) -0.0581(5) 1.0602(5) 0.0211(10) Uani 1 1 d .
O101 O 0.2325(4) 0.0728(4) 1.4755(4) 0.0199(10) Uani 1 1 d D
H101 H 0.171(3) 0.034(8) 1.472(9) 0.034(12) Uiso 1 1 d D
O111 O 0.2275(3) 0.1520(4) 1.1101(4) 0.0103(8) Uani 1 1 d D
H111 H 0.250(6) 0.075(5) 1.066(8) 0.034(12) Uiso 1 1 d D
O12 O -0.1266(3) 0.7336(4) 1.0320(4) 0.0098(8) Uani 1 1 d .
O22 O -0.2832(3) 0.7418(4) 0.8804(5) 0.0155(9) Uani 1 1 d .
O32 O -0.2036(3) 0.7994(5) 0.7060(4) 0.0155(9) Uani 1 1 d .
O42 O 0.1036(3) 0.7918(4) 0.7868(4) 0.0118(8) Uiso 1 1 d .
O52 O 0.0856(3) 0.7350(4) 0.9941(4) 0.0114(8) Uani 1 1 d .
O62 O 0.0842(3) 0.4679(4) 0.8430(4) 0.0131(8) Uani 1 1 d .
O72 O 0.0338(3) 0.4061(4) 1.0378(4) 0.0129(9) Uani 1 1 d .
O82 O -0.1894(3) 0.3869(4) 1.0302(4) 0.0127(9) Uani 1 1 d .
O92 O -0.2710(3) 0.5635(4) 1.0915(5) 0.0190(10) Uani 1 1 d .
O102 O 0.1948(3) 0.3959(4) 0.6600(4) 0.0092(8) Uani 1 1 d D
H102 H 0.1290(17) 0.407(9) 0.647(9) 0.034(12) Uiso 1 1 d D
O112 O 0.2299(3) 0.3894(4) 1.0289(4) 0.0093(8) Uani 1 1 d D
H112 H 0.223(6) 0.480(3) 1.054(8) 0.034(12) Uiso 1 1 d D
O1W1 O 0.4329(3) 0.4128(5) 1.0610(5) 0.0206(10) Uani 1 1 d .
O1W2 O 0.1310(4) 0.0809(5) 1.7255(5) 0.0088(11) Uiso 0.753(9) 1 d P
O1W3 O 0.1358(12) 0.1336(16) 1.7862(16) 0.0088(11) Uiso 0.247(9) 1 d P
O2W O 0.6066(11) 0.3932(14) 1.1891(14) 0.028(5) Uani 0.37(2) 1 d P

loop_
_atom_site_aniso_label
_atom_site_aniso_U_11
_atom_site_aniso_U_22
_atom_site_aniso_U_33
_atom_site_aniso_U_23
_atom_site_aniso_U_13
_atom_site_aniso_U_12
Cu1 0.0093(3) 0.0124(3) 0.0253(3) -0.0021(3) 0.0078(3) 0.0013(3)
Cu2 0.0068(3) 0.0105(3) 0.0094(3) -0.0027(3) -0.0007(2) 0.0032(3)
Cu31 0.0084(3) 0.0145(3) 0.0071(3) -0.0001(3) 0.0018(2) 0.0053(3)
Cu32 0.0064(3) 0.0083(3) 0.0064(3) 0.0008(2) 0.0015(2) 0.0019(3)
Cu41 0.0093(4) 0.0127(3) 0.0138(3) 0.0023(3) 0.0001(3) 0.0050(3)
Cu42 0.0079(3) 0.0092(3) 0.0132(3) 0.0043(3) 0.0020(3) 0.0033(3)
Cu5 0.0070(3) 0.0085(3) 0.0120(3) 0.0007(3) -0.0007(2) -0.0029(3)
Cl11 0.0167(8) 0.0185(7) 0.0268(8) -0.0034(6) -0.0006(6) -0.0012(6)
Cl12 0.0178(7) 0.0153(7) 0.0144(6) 0.0007(5) 0.0006(5) -0.0089(6)
C11 0.010(3) 0.008(2) 0.008(2) 0.003(2) 0.003(2) 0.000(2)
C21 0.007(3) 0.005(2) 0.013(3) -0.003(2) -0.001(2) -0.001(2)
C31 0.004(3) 0.009(3) 0.011(3) 0.003(2) 0.002(2) -0.002(2)
C41 0.004(3) 0.011(3) 0.013(3) -0.002(2) 0.002(2) -0.003(2)
C51 0.013(3) 0.014(3) 0.018(3) -0.005(2) -0.004(2) 0.001(2)
C61 0.007(3) 0.015(3) 0.009(3) -0.003(2) 0.002(2) -0.001(2)
C81 0.004(3) 0.010(3) 0.014(3) 0.005(2) 0.002(2) -0.002(2)
C12 0.012(3) 0.007(2) 0.013(3) 0.003(2) 0.000(2) 0.003(2)
C22 0.007(3) 0.008(2) 0.007(2) 0.0036(19) 0.001(2) 0.005(2)
C32 0.005(3) 0.011(3) 0.011(3) 0.000(2) 0.002(2) 0.004(2)
C42 0.005(3) 0.007(3) 0.013(3) 0.000(2) 0.004(2) 0.004(2)
C62 0.006(3) 0.006(2) 0.013(3) -0.002(2) 0.003(2) 0.003(2)
C72 0.007(3) 0.005(2) 0.017(3) -0.004(2) 0.003(2) -0.001(2)
C82 0.014(3) 0.012(3) 0.008(3) 0.005(2) 0.000(2) -0.003(2)
O11 0.010(2) 0.0091(19) 0.011(2) 0.0012(15) 0.0037(15) -0.0003(16)
O21 0.009(2) 0.027(3) 0.027(3) -0.007(2) -0.004(2) 0.0043(19)
O31 0.016(2) 0.019(2) 0.017(2) -0.0019(18) -0.0064(17) 0.0037(18)
O51 0.010(2) 0.024(2) 0.0085(19) 0.0002(17) 0.0040(16) -0.0054(18)
O61 0.012(2) 0.017(2) 0.012(2) 0.0001(17) 0.0011(16) 0.0082(17)
O71 0.011(2) 0.017(2) 0.018(2) 0.0070(18) 0.0043(17) 0.0058(17)
O81 0.010(2) 0.0099(19) 0.032(3) 0.0056(18) 0.0003(19) -0.0004(17)
O91 0.011(2) 0.021(2) 0.032(3) -0.004(2) 0.0112(19) -0.0048(19)
O101 0.037(3) 0.009(2) 0.014(2) -0.0026(16) 0.004(2) 0.0085(19)
O111 0.015(2) 0.0076(19) 0.0087(19) -0.0009(14) -0.0001(16) 0.0021(16)
O12 0.011(2) 0.0054(18) 0.0132(19) -0.0013(15) 0.0054(16) -0.0018(15)
O22 0.008(2) 0.016(2) 0.022(2) 0.0003(17) 0.0024(18) -0.0019(17)
O32 0.008(2) 0.022(2) 0.016(2) 0.0039(18) -0.0003(16) 0.0015(18)
O52 0.007(2) 0.015(2) 0.0125(19) 0.0042(16) 0.0016(16) -0.0035(16)
O62 0.008(2) 0.017(2) 0.015(2) 0.0002(17) 0.0025(16) 0.0045(17)
O72 0.009(2) 0.013(2) 0.017(2) 0.0064(16) 0.0025(16) 0.0017(16)
O82 0.008(2) 0.0084(19) 0.022(2) 0.0011(16) 0.0047(17) -0.0028(16)
O92 0.011(2) 0.014(2) 0.034(3) 0.001(2) 0.0150(19) -0.0007(18)
O102 0.008(2) 0.0115(19) 0.0080(18) -0.0012(15) 0.0002(15) 0.0011(15)
O112 0.010(2) 0.0085(19) 0.0098(18) -0.0021(15) 0.0035(15) 0.0002(15)
O1W1 0.017(2) 0.024(2) 0.020(2) -0.0013(19) -0.0051(18) -0.0005(19)
O2W 0.030(9) 0.022(8) 0.033(8) -0.005(6) -0.005(6) -0.001(6)

loop_
_atom_type_symbol
_atom_type_description
_atom_type_scat_dispersion_real
_atom_type_scat_dispersion_imag
_atom_type_scat_source
C C 0.0033 0.0016 'International Tables Vol C Tables 4.2.6.8 and 6.1.1.4'
H H 0.0000 0.0000 'International Tables Vol C Tables 4.2.6.8 and 6.1.1.4'
O O 0.0106 0.0060 'International Tables Vol C Tables 4.2.6.8 and 6.1.1.4'
Cl Cl 0.1484 0.1585 'International Tables Vol C Tables 4.2.6.8 and 6.1.1.4'
Cu Cu 0.3201 1.2651 'International Tables Vol C Tables 4.2.6.8 and 6.1.1.4'

loop_
_geom_angle_atom_site_label_1
_geom_angle_atom_site_label_2
_geom_angle_atom_site_label_3
_geom_angle
_geom_angle_site_symmetry_1
_geom_angle_site_symmetry_3
O91 Cu1 O92 178.8(2) . 1_645
O91 Cu1 O22 88.6(2) . 1_645
O92 Cu1 O22 91.6(2) 1_645 1_645
O91 Cu1 O21 92.2(2) . .
O92 Cu1 O21 87.7(2) 1_645 .
O22 Cu1 O21 175.7(2) 1_645 .
O91 Cu1 O12 97.37(18) . 1_645
O92 Cu1 O12 81.52(17) 1_645 1_645
O22 Cu1 O12 76.28(17) 1_645 1_645
O21 Cu1 O12 107.75(18) . 1_645
O91 Cu1 O11 81.07(18) . .
O92 Cu1 O11 100.06(17) 1_645 .
O22 Cu1 O11 100.15(17) 1_645 .
O21 Cu1 O11 75.86(17) . .
O12 Cu1 O11 176.18(18) 1_645 .
O102 Cu2 O101 177.6(2) 1_556 .
O102 Cu2 O51 94.22(18) 1_556 2
O101 Cu2 O51 86.3(2) . 2
O102 Cu2 O52 84.96(17) 1_556 2_565
O101 Cu2 O52 94.4(2) . 2_565
O51 Cu2 O52 177.2(2) 2 2_565
O101 Cu31 O111 176.9(2) . .
O101 Cu31 O61 84.67(19) . .
O111 Cu31 O61 92.22(18) . .
O101 Cu31 O42 98.33(19) . 2_565
O111 Cu31 O42 84.73(17) . 2_565
O61 Cu31 O42 172.88(18) . 2_565
O102 Cu32 O112 168.36(17) . .
O102 Cu32 O41 94.92(18) . 2_554
O112 Cu32 O41 83.52(18) . 2_554
O102 Cu32 O62 83.54(17) . .
O112 Cu32 O62 93.34(17) . .
O41 Cu32 O62 156.82(18) 2_554 .
O102 Cu32 Cl12 97.84(13) . .
O112 Cu32 Cl12 93.79(13) . .
O41 Cu32 Cl12 99.54(14) 2_554 .
O62 Cu32 Cl12 103.59(13) . .
O102 Cu32 Cu42 128.88(13) . .
O112 Cu32 Cu42 40.00(12) . .
O41 Cu32 Cu42 92.68(13) 2_554 .
O62 Cu32 Cu42 71.07(12) . .
Cl12 Cu32 Cu42 130.43(4) . .
O71 Cu41 O112 168.11(18) . .
O71 Cu41 O111 91.19(18) . .
O112 Cu41 O111 80.68(17) . .
O71 Cu41 O1W1 92.92(19) . .
O112 Cu41 O1W1 94.97(19) . .
O111 Cu41 O1W1 175.47(18) . .
O71 Cu41 Cu42 130.31(14) . .
O112 Cu41 Cu42 41.48(12) . .
O111 Cu41 Cu42 39.31(12) . .
O1W1 Cu41 Cu42 136.41(14) . .
O72 Cu42 O111 166.77(19) . .
O72 Cu42 O112 91.45(17) . .
O111 Cu42 O112 80.06(17) . .
O72 Cu42 Cl11 95.59(14) . .
O111 Cu42 Cl11 96.87(13) . .
O112 Cu42 Cl11 149.22(12) . .
O72 Cu42 O42 100.99(17) . 2_565
O111 Cu42 O42 73.92(15) . 2_565
O112 Cu42 O42 114.90(15) . 2_565
Cl11 Cu42 O42 93.11(11) . 2_565
O72 Cu42 Cu41 129.78(13) . .
O111 Cu42 Cu41 40.45(12) . .
O112 Cu42 Cu41 39.72(12) . .
Cl11 Cu42 Cu41 131.51(5) . .
O42 Cu42 Cu41 93.68(11) 2_565 .
O72 Cu42 Cu32 82.94(13) . .
O111 Cu42 Cu32 96.26(12) . .
O112 Cu42 Cu32 38.47(11) . .
Cl11 Cu42 Cu32 112.86(5) . .
O42 Cu42 Cu32 153.37(11) 2_565 .
Cu41 Cu42 Cu32 65.08(2) . .
O81 Cu5 O32 95.8(2) . 2_665
O81 Cu5 O82 175.5(2) . 1_655
O32 Cu5 O82 85.54(19) 2_665 1_655
O81 Cu5 O31 83.6(2) . 2_554
O32 Cu5 O31 175.5(2) 2_665 2_554
O82 Cu5 O31 95.37(19) 1_655 2_554
O11 C11 C51 110.9(5) . .
O11 C11 C21 105.5(4) . .
C51 C11 C21 109.1(5) . .
C61 C21 C31 114.4(5) . .
C61 C21 C11 108.7(4) . .
C31 C21 C11 102.0(4) . .
C71 C31 C21 114.5(5) . .
C71 C31 C41 113.1(5) . .
C21 C31 C41 105.1(4) . .
O11 C41 C31 107.3(5) . .
O11 C41 C81 112.8(5) . .
C31 C41 C81 111.3(5) . .
O21 C51 O31 125.1(6) . .
O21 C51 C11 119.2(6) . .
O31 C51 C11 115.6(6) . .
O51 C61 O41 126.1(6) . .
O51 C61 C21 117.7(5) . .
O41 C61 C21 116.1(5) . .
O71 C71 O61 127.3(5) . .
O71 C71 C31 117.7(5) . .
O61 C71 C31 114.9(5) . .
O81 C81 O91 124.5(5) . .
O81 C81 C41 114.6(5) . .
O91 C81 C41 120.9(5) . .
O12 C12 C22 105.5(4) . .
O12 C12 C52 110.0(5) . .
C22 C12 C52 110.6(5) . .
C62 C22 C12 110.6(5) . .
C62 C22 C32 112.2(4) . .
C12 C22 C32 102.7(4) . .
C72 C32 C42 113.5(5) . .
C72 C32 C22 114.8(5) . .
C42 C32 C22 104.1(4) . .
O12 C42 C82 113.1(5) . .
O12 C42 C32 107.7(4) . .
C82 C42 C32 112.4(5) . .
O22 C52 O32 126.7(6) . .
O22 C52 C12 119.5(5) . .
O32 C52 C12 113.8(5) . .
O42 C62 O52 126.4(6) . .
O42 C62 C22 118.0(5) . .
O52 C62 C22 115.7(5) . .
O62 C72 O72 126.0(5) . .
O62 C72 C32 116.4(5) . .
O72 C72 C32 117.6(5) . .
O92 C82 O82 124.3(6) . .
O92 C82 C42 120.8(5) . .
O82 C82 C42 114.8(5) . .
C41 O11 C11 110.6(4) . .
C41 O11 Cu1 105.5(3) . .
C11 O11 Cu1 106.6(3) . .
C51 O21 Cu1 116.8(4) . .
C51 O31 Cu5 117.7(4) . 2
C61 O41 Cu32 131.9(4) . 2
C61 O51 Cu2 127.8(4) . 2_554
C71 O61 Cu31 130.4(4) . .
C71 O71 Cu41 126.0(4) . .
C81 O81 Cu5 127.5(4) . .
C81 O91 Cu1 119.3(4) . .
Cu31 O101 Cu2 109.1(2) . .
Cu42 O111 Cu31 109.9(2) . .
Cu42 O111 Cu41 100.24(17) . .
Cu31 O111 Cu41 105.47(19) . .
C42 O12 C12 109.1(4) . .
C42 O12 Cu1 104.2(3) . 1_465
C12 O12 Cu1 107.3(3) . 1_465
C52 O22 Cu1 118.6(4) . 1_465
C52 O32 Cu5 127.8(4) . 2_464
C62 O42 Cu31 129.4(4) . 2_564
C62 O42 Cu42 135.1(4) . 2_564
Cu31 O42 Cu42 90.96(16) 2_564 2_564
C62 O52 Cu2 128.2(4) . 2_564
C72 O62 Cu32 131.4(4) . .
C72 O72 Cu42 120.8(4) . .
C82 O82 Cu5 123.2(4) . 1_455
C82 O92 Cu1 117.7(4) . 1_465
Cu2 O102 Cu32 120.9(2) 1_554 .
Cu41 O112 Cu32 114.2(2) . .
Cu41 O112 Cu42 98.80(18) . .
Cu32 O112 Cu42 101.53(18) . .

loop_
_geom_bond_atom_site_label_1
_geom_bond_atom_site_label_2
_geom_bond_distance
_geom_bond_site_symmetry_2
Cu1 O91 1.906(5) .
Cu1 O92 1.916(5) 1_645
Cu1 O22 2.021(5) 1_645
Cu1 O21 2.025(5) .
Cu1 O12 2.291(4) 1_645
Cu1 O11 2.298(4) .
Cu2 O102 1.898(4) 1_556
Cu2 O101 1.914(4) .
Cu2 O51 1.964(4) 2
Cu2 O52 1.979(4) 2_565
Cu31 O101 1.912(5) .
Cu31 O111 1.948(4) .
Cu31 O61 1.969(4) .
Cu31 O42 1.989(4) 2_565
Cu32 O102 1.908(4) .
Cu32 O112 1.939(4) .
Cu32 O41 2.007(5) 2_554
Cu32 O62 2.015(4) .
Cu32 Cl12 2.5200(16) .
Cu32 Cu42 3.0541(10) .
Cu41 O71 1.923(4) .
Cu41 O112 1.933(4) .
Cu41 O111 1.971(4) .
Cu41 O1W1 2.005(5) .
Cu41 Cu42 2.9893(10) .
Cu42 O72 1.907(4) .
Cu42 O111 1.924(4) .
Cu42 O112 2.004(4) .
Cu42 Cl11 2.2349(17) .
Cu42 O42 2.436(4) 2_565
Cu5 O81 1.921(5) .
Cu5 O32 1.927(4) 2_665
Cu5 O82 1.935(4) 1_655
Cu5 O31 1.960(4) 2_554
C11 O11 1.439(7) .
C11 C51 1.526(8) .
C11 C21 1.561(8) .
C21 C61 1.522(8) .
C21 C31 1.527(7) .
C31 C71 1.513(8) .
C31 C41 1.544(8) .
C41 O11 1.425(7) .
C41 C81 1.537(8) .
C51 O21 1.259(8) .
C51 O31 1.266(8) .
C61 O51 1.245(7) .
C61 O41 1.275(8) .
C71 O71 1.256(7) .
C71 O61 1.260(7) .
C81 O81 1.249(7) .
C81 O91 1.264(8) .
C12 O12 1.439(7) .
C12 C22 1.538(8) .
C12 C52 1.542(8) .
C22 C62 1.533(8) .
C22 C32 1.555(8) .
C32 C72 1.509(8) .
C32 C42 1.545(8) .
C42 O12 1.442(7) .
C42 C82 1.522(8) .
C52 O22 1.256(8) .
C52 O32 1.257(7) .
C62 O42 1.252(7) .
C62 O52 1.262(7) .
C72 O62 1.264(7) .
C72 O72 1.267(7) .
C82 O92 1.251(8) .
C82 O82 1.266(7) .
O31 Cu5 1.960(4) 2
O41 Cu32 2.007(5) 2
O51 Cu2 1.964(4) 2_554
O12 Cu1 2.291(4) 1_465
O22 Cu1 2.021(5) 1_465
O32 Cu5 1.927(4) 2_464
O42 Cu31 1.989(4) 2_564
O42 Cu42 2.436(4) 2_564
O52 Cu2 1.979(4) 2_564
O82 Cu5 1.935(4) 1_455
O92 Cu1 1.916(4) 1_465
O102 Cu2 1.899(4) 1_554
O1W2 O1W3 0.822(16) .
